data_4500443
loop_
_publ_author_name
'Arlin, Jean-Baptiste'
'Florence, Alastair J.'
'Johnston, Andrea'
'Kennedy, Alan R.'
'Miller, Gary J.'
'Patterson, Kirsty'

_publ_section_title
;
 Systematic Data Set for Structure&#x2212;Property Investigations:
 Solubility and Solid-State Structure of Alkaline Earth Metal Salts of
 Benzoates
;
_journal_issue 4
_journal_name_full 'Crystal Growth &amp; Design'
_journal_page_first 1318
_journal_paper_doi 10.1021/cg101547r
_journal_volume 11
_journal_year 2011
_chemical_formula_sum 'C14 H16 Cl2 O8 Sr'
_chemical_formula_weight 470.79
_chemical_name_systematic
;
 ?
;
_space_group_IT_number 2
_symmetry_cell_setting triclinic
_symmetry_space_group_name_Hall '-P 1'
_symmetry_space_group_name_H-M 'P -1'
_atom_sites_solution_hydrogens geom
_atom_sites_solution_primary direct
_atom_sites_solution_secondary difmap
_audit_creation_method SHELXL-97
_cell_angle_alpha 81.9304(14)
_cell_angle_beta 89.7850(15)
_cell_angle_gamma 83.9229(16)
_cell_formula_units_Z 2
_cell_length_a 6.7800(2)
_cell_length_b 7.5071(2)
_cell_length_c 17.5087(5)
_cell_measurement_reflns_used 3986
_cell_measurement_temperature 200(2)
_cell_measurement_theta_max 27.48
_cell_measurement_theta_min 1
_cell_volume 877.32(4)
_computing_data_collection 'Denzo and Collect'
_computing_structure_refinement 'SHELXL-97 (Sheldrick, 1997)'
_computing_structure_solution shelxs-97
_diffrn_ambient_temperature 200(2)
_diffrn_measured_fraction_theta_full 0.998
_diffrn_measured_fraction_theta_max 0.996
_diffrn_measurement_device_type 'Nonius Kappa CCD'
_diffrn_measurement_method 'phi and omega'
_diffrn_radiation_monochromator graphite
_diffrn_radiation_source 'fine-focus sealed tube'
_diffrn_radiation_type MoK\a
_diffrn_radiation_wavelength 0.71073
_diffrn_reflns_av_R_equivalents 0.043
_diffrn_reflns_av_sigmaI/netI 0.0353
_diffrn_reflns_limit_h_max 8
_diffrn_reflns_limit_h_min -8
_diffrn_reflns_limit_k_max 9
_diffrn_reflns_limit_k_min -9
_diffrn_reflns_limit_l_max 22
_diffrn_reflns_limit_l_min -22
_diffrn_reflns_number 21410
_diffrn_reflns_theta_full 25.00
_diffrn_reflns_theta_max 27.49
_diffrn_reflns_theta_min 2.35
_diffrn_standards_decay_% 0
_exptl_absorpt_coefficient_mu 3.417
_exptl_absorpt_correction_type none
_exptl_absorpt_process_details
;
High number of redundant reflections means that
Nonius software effectively corrects for medium sized
absorption effects. In this case the resulting data was
better than that output by formal absorption correction
routines.
;
_exptl_crystal_colour colourless
_exptl_crystal_density_diffrn 1.782
_exptl_crystal_density_method 'not measured'
_exptl_crystal_description 'thick plate'
_exptl_crystal_F_000 472
_exptl_crystal_size_max 0.25
_exptl_crystal_size_mid 0.20
_exptl_crystal_size_min 0.08
_refine_diff_density_max 2.827
_refine_diff_density_min -0.612
_refine_diff_density_rms 0.142
_refine_ls_extinction_method none
_refine_ls_goodness_of_fit_ref 1.202
_refine_ls_hydrogen_treatment mixed
_refine_ls_matrix_type full
_refine_ls_number_parameters 258
_refine_ls_number_reflns 4012
_refine_ls_number_restraints 0
_refine_ls_restrained_S_all 1.202
_refine_ls_R_factor_all 0.0606
_refine_ls_R_factor_gt 0.0555
_refine_ls_shift/su_max 0.000
_refine_ls_shift/su_mean 0.000
_refine_ls_structure_factor_coef Fsqd
_refine_ls_weighting_details 'calc w=1/[\s^2^(Fo^2^)+(0.0400P)^2^+5.5170P] where P=(Fo^2^+2Fc^2^)/3'
_refine_ls_weighting_scheme calc
_refine_ls_wR_factor_gt 0.1328
_refine_ls_wR_factor_ref 0.1353
_reflns_number_gt 3678
_reflns_number_total 4012
_reflns_threshold_expression I>2\s(I)
_cod_data_source_file cg101547r_si_001.cif
_cod_data_source_block srpclbenz
_cod_depositor_comments
;
The following automatic conversions were performed:

'_symmetry_cell_setting' value 'Triclinic' changed to 'triclinic'
according to /home/saulius/struct/CIF-dictionaries/cif_core.dic
dictionary named 'cif_core.dic' version 2.4.1 from 2010-06-29.

Automatic conversion script
Id: cif_fix_values 1715 2011-07-08 13:25:40Z adriana 
;
_cod_original_sg_symbol_H-M P-1
_cod_database_code 4500443

loop_
_symmetry_equiv_pos_as_xyz
'x, y, z'
'-x, -y, -z'

loop_
_atom_site_label
_atom_site_type_symbol
_atom_site_fract_x
_atom_site_fract_y
_atom_site_fract_z
_atom_site_U_iso_or_equiv
_atom_site_adp_type
_atom_site_occupancy
_atom_site_symmetry_multiplicity
_atom_site_calc_flag
_atom_site_refinement_flags
O O 0.9069(5) 0.0014(5) 0.6000(2) 0.0204(7) Uani 1 1 d .
O3 O 0.5990(5) -0.0677(5) 0.6015(2) 0.0207(7) Uani 1 1 d .
O2W O 0.7457(6) -0.2045(5) 0.3472(2) 0.0238(8) Uani 1 1 d .
O1W O 0.5046(6) 0.2705(5) 0.5045(2) 0.0234(8) Uani 1 1 d .
O3W O 0.9982(6) -0.2760(5) 0.5054(2) 0.0231(8) Uani 1 1 d .
O4W O 0.7487(6) 0.2968(5) 0.3454(2) 0.0231(8) Uani 1 1 d .
C8 C 0.7545(7) -0.0434(6) 0.6360(3) 0.0168(9) Uani 1 1 d .
Sr1 Sr 0.74844(6) 0.01273(6) 0.45307(2) 0.01360(13) Uani 1 1 d .
Cl2 Cl 0.7593(2) -0.1158(2) 0.98228(8) 0.0376(4) Uani 1 1 d .
Cl3 Cl 0.7401(2) -0.6350(2) 1.00942(8) 0.0354(3) Uani 1 1 d .
O2 O 0.5867(5) -0.5498(5) 0.6280(2) 0.0218(7) Uani 1 1 d .
O1 O 0.9143(5) -0.5327(5) 0.6295(2) 0.0225(8) Uani 1 1 d .
C2 C 0.7492(7) -0.5750(6) 0.7498(3) 0.0181(9) Uani 1 1 d .
C11 C 0.9281(8) -0.0558(8) 0.8425(3) 0.0257(11) Uani 1 1 d .
H11 H 1.0439 -0.0383 0.8696 0.031 Uiso 1 1 calc R
C6 C 0.5771(8) -0.6426(8) 0.8700(3) 0.0264(11) Uani 1 1 d .
H6 H 0.4620 -0.6763 0.8971 0.032 Uiso 1 1 calc R
C13 C 0.5897(8) -0.1269(8) 0.8440(3) 0.0255(11) Uani 1 1 d .
H13 H 0.4756 -0.1581 0.8724 0.031 Uiso 1 1 calc R
C5 C 0.7452(9) -0.6134(7) 0.9094(3) 0.0249(11) Uani 1 1 d .
C9 C 0.7571(7) -0.0645(6) 0.7225(3) 0.0159(9) Uani 1 1 d .
C3 C 0.9155(8) -0.5474(7) 0.7913(3) 0.0232(11) Uani 1 1 d .
H3 H 1.0315 -0.5151 0.7645 0.028 Uiso 1 1 calc R
C7 C 0.5815(8) -0.6215(7) 0.7904(3) 0.0221(10) Uani 1 1 d .
H7 H 0.4667 -0.6392 0.7626 0.026 Uiso 1 1 calc R
C4 C 0.9142(8) -0.5664(8) 0.8712(3) 0.0282(12) Uani 1 1 d .
H4 H 1.0281 -0.5474 0.8992 0.034 Uiso 1 1 calc R
C12 C 0.7598(8) -0.0981(8) 0.8818(3) 0.0246(11) Uani 1 1 d .
C10 C 0.9266(7) -0.0390(7) 0.7626(3) 0.0203(10) Uani 1 1 d .
H10 H 1.0424 -0.0098 0.7349 0.024 Uiso 1 1 calc R
C14 C 0.5885(7) -0.1093(7) 0.7641(3) 0.0216(10) Uani 1 1 d .
H14 H 0.4723 -0.1278 0.7374 0.026 Uiso 1 1 calc R
C1 C 0.7495(7) -0.5511(6) 0.6631(3) 0.0158(9) Uani 1 1 d .
H4W H 0.827(12) -0.313(11) 0.349(4) 0.04(2) Uiso 1 1 d .
H1W H 0.453(10) 0.340(9) 0.474(4) 0.022(17) Uiso 1 1 d .
H6W H 1.034(12) -0.342(11) 0.475(5) 0.05(2) Uiso 1 1 d .
H5W H 0.962(13) -0.352(12) 0.539(5) 0.05(2) Uiso 1 1 d .
H3W H 0.651(14) -0.254(12) 0.348(5) 0.06(3) Uiso 1 1 d .
H7W H 0.649(17) 0.385(15) 0.351(6) 0.10(4) Uiso 1 1 d .
H8W H 0.850(17) 0.350(14) 0.347(6) 0.09(4) Uiso 1 1 d .
H2W H 0.547(14) 0.333(13) 0.537(6) 0.07(3) Uiso 1 1 d .

loop_
_atom_site_aniso_label
_atom_site_aniso_U_11
_atom_site_aniso_U_22
_atom_site_aniso_U_33
_atom_site_aniso_U_23
_atom_site_aniso_U_13
_atom_site_aniso_U_12
O 0.0148(16) 0.0312(19) 0.0162(16) -0.0036(14) 0.0031(13) -0.0068(14)
O3 0.0155(16) 0.0312(19) 0.0153(16) -0.0002(14) -0.0016(13) -0.0062(14)
O2W 0.0196(19) 0.0242(19) 0.029(2) -0.0098(16) 0.0005(16) -0.0026(16)
O1W 0.030(2) 0.0215(18) 0.0181(18) -0.0015(16) -0.0034(16) -0.0011(16)
O3W 0.031(2) 0.0194(18) 0.0187(18) -0.0004(16) 0.0011(16) -0.0039(16)
O4W 0.0206(19) 0.0222(19) 0.0252(19) 0.0008(15) -0.0008(15) -0.0017(16)
C8 0.015(2) 0.017(2) 0.019(2) -0.0038(18) 0.0010(18) -0.0006(17)
Sr1 0.0101(2) 0.0177(2) 0.0128(2) -0.00175(15) -0.00001(14) -0.00075(14)
Cl2 0.0426(8) 0.0544(10) 0.0156(6) -0.0016(6) 0.0010(6) -0.0089(7)
Cl3 0.0458(9) 0.0484(9) 0.0144(6) -0.0063(6) 0.0003(6) -0.0138(7)
O2 0.0233(18) 0.0272(19) 0.0145(16) -0.0039(14) -0.0023(14) 0.0005(15)
O1 0.0232(18) 0.0268(19) 0.0159(17) 0.0004(14) 0.0026(14) -0.0003(15)
C2 0.022(2) 0.016(2) 0.017(2) -0.0044(18) -0.0014(19) -0.0015(18)
C11 0.022(3) 0.036(3) 0.020(2) -0.003(2) -0.004(2) -0.007(2)
C6 0.027(3) 0.036(3) 0.018(2) -0.002(2) 0.005(2) -0.011(2)
C13 0.022(3) 0.034(3) 0.019(2) 0.001(2) 0.006(2) -0.005(2)
C5 0.033(3) 0.027(3) 0.016(2) -0.004(2) -0.002(2) -0.009(2)
C9 0.015(2) 0.016(2) 0.016(2) -0.0011(17) 0.0009(17) -0.0004(17)
C3 0.022(2) 0.029(3) 0.019(2) -0.002(2) 0.002(2) -0.006(2)
C7 0.020(2) 0.027(3) 0.020(2) -0.003(2) -0.0021(19) -0.007(2)
C4 0.026(3) 0.038(3) 0.022(3) -0.005(2) -0.004(2) -0.011(2)
C12 0.031(3) 0.029(3) 0.014(2) -0.003(2) 0.001(2) -0.003(2)
C10 0.017(2) 0.025(3) 0.019(2) -0.0011(19) 0.0002(18) -0.0055(19)
C14 0.017(2) 0.027(3) 0.022(2) -0.003(2) 0.0016(19) -0.0056(19)
C1 0.018(2) 0.0089(19) 0.019(2) -0.0012(16) -0.0008(18) 0.0027(16)

loop_
_atom_type_symbol
_atom_type_description
_atom_type_scat_dispersion_real
_atom_type_scat_dispersion_imag
_atom_type_scat_source
C C 0.0033 0.0016 'International Tables Vol C Tables 4.2.6.8 and 6.1.1.4'
H H 0.0000 0.0000 'International Tables Vol C Tables 4.2.6.8 and 6.1.1.4'
O O 0.0106 0.0060 'International Tables Vol C Tables 4.2.6.8 and 6.1.1.4'
Cl Cl 0.1484 0.1585 'International Tables Vol C Tables 4.2.6.8 and 6.1.1.4'
Sr Sr -1.5307 3.2498 'International Tables Vol C Tables 4.2.6.8 and 6.1.1.4'

loop_
_geom_angle_atom_site_label_1
_geom_angle_atom_site_label_2
_geom_angle_atom_site_label_3
_geom_angle
_geom_angle_site_symmetry_1
_geom_angle_site_symmetry_3
C8 O Sr1 161.2(3) . 2_756
C8 O Sr1 96.1(3) . .
Sr1 O Sr1 90.70(11) 2_756 .
C8 O3 Sr1 160.2(3) . 2_656
C8 O3 Sr1 95.4(3) . .
Sr1 O3 Sr1 89.79(10) 2_656 .
Sr1 O2W H4W 124(5) . .
Sr1 O2W H3W 113(7) . .
H4W O2W H3W 92(8) . .
Sr1 O1W Sr1 85.02(11) . 2_656
Sr1 O1W H1W 116(5) . .
Sr1 O1W H1W 109(5) 2_656 .
Sr1 O1W H2W 120(6) . .
Sr1 O1W H2W 123(6) 2_656 .
H1W O1W H2W 104(8) . .
Sr1 O3W Sr1 84.79(11) . 2_756
Sr1 O3W H6W 116(6) . .
Sr1 O3W H6W 121(6) 2_756 .
Sr1 O3W H5W 119(6) . .
Sr1 O3W H5W 120(6) 2_756 .
H6W O3W H5W 98(8) . .
Sr1 O4W H7W 113(7) . .
Sr1 O4W H8W 113(7) . .
H7W O4W H8W 103(9) . .
O C8 O3 121.9(4) . .
O C8 C9 118.9(4) . .
O3 C8 C9 119.1(4) . .
O C8 Sr1 60.6(2) . .
O3 C8 Sr1 61.3(3) . .
C9 C8 Sr1 178.4(3) . .
O Sr1 O3 136.40(11) 2_756 2_656
O Sr1 O2W 75.34(12) 2_756 .
O3 Sr1 O2W 75.38(12) 2_656 .
O Sr1 O4W 74.31(12) 2_756 .
O3 Sr1 O4W 74.59(12) 2_656 .
O2W Sr1 O4W 90.91(12) . .
O Sr1 O3W 62.81(12) 2_756 .
O3 Sr1 O3W 135.96(12) 2_656 .
O2W Sr1 O3W 74.63(13) . .
O4W Sr1 O3W 136.87(13) . .
O Sr1 O1W 134.23(12) 2_756 .
O3 Sr1 O1W 62.75(12) 2_656 .
O2W Sr1 O1W 137.93(13) . .
O4W Sr1 O1W 74.98(12) . .
O3W Sr1 O1W 140.50(13) . .
O Sr1 O 89.30(11) 2_756 .
O3 Sr1 O 133.58(11) 2_656 .
O2W Sr1 O 137.61(12) . .
O4W Sr1 O 123.06(12) . .
O3W Sr1 O 63.29(12) . .
O1W Sr1 O 79.97(12) . .
O Sr1 O3 133.09(11) 2_756 .
O3 Sr1 O3 90.21(10) 2_656 .
O2W Sr1 O3 123.51(12) . .
O4W Sr1 O3 137.85(12) . .
O3W Sr1 O3 80.39(12) . .
O1W Sr1 O3 63.20(12) . .
O Sr1 O3 46.55(10) . .
O Sr1 O1W 130.47(12) 2_756 2_656
O3 Sr1 O1W 63.53(12) 2_656 2_656
O2W Sr1 O1W 68.26(12) . 2_656
O4W Sr1 O1W 136.46(12) . 2_656
O3W Sr1 O1W 75.71(12) . 2_656
O1W Sr1 O1W 94.98(11) . 2_656
O Sr1 O1W 95.50(11) . 2_656
O3 Sr1 O1W 56.70(11) . 2_656
O Sr1 O3W 62.96(12) 2_756 2_756
O3 Sr1 O3W 128.58(12) 2_656 2_756
O2W Sr1 O3W 136.67(12) . 2_756
O4W Sr1 O3W 67.77(12) . 2_756
O3W Sr1 O3W 95.21(11) . 2_756
O1W Sr1 O3W 74.36(12) . 2_756
O Sr1 O3W 56.44(11) . 2_756
O3 Sr1 O3W 94.86(11) . 2_756
O1W Sr1 O3W 150.95(12) 2_656 2_756
O Sr1 C8 111.43(12) 2_756 .
O3 Sr1 C8 112.15(12) 2_656 .
O2W Sr1 C8 134.71(12) . .
O4W Sr1 C8 134.38(12) . .
O3W Sr1 C8 70.46(12) . .
O1W Sr1 C8 70.04(12) . .
O Sr1 C8 23.25(11) . .
O3 Sr1 C8 23.30(11) . .
O1W Sr1 C8 75.78(12) 2_656 .
O3W Sr1 C8 75.17(12) 2_756 .
O Sr1 Sr1 173.74(9) 2_756 2_656
O3 Sr1 Sr1 48.11(8) 2_656 2_656
O2W Sr1 Sr1 103.99(9) . 2_656
O4W Sr1 Sr1 111.95(9) . 2_656
O3W Sr1 Sr1 110.95(9) . 2_656
O1W Sr1 Sr1 50.01(9) . 2_656
O Sr1 Sr1 87.14(7) . 2_656
O3 Sr1 Sr1 42.09(7) . 2_656
O1W Sr1 Sr1 44.97(8) 2_656 2_656
O3W Sr1 Sr1 118.76(9) 2_756 2_656
C8 Sr1 Sr1 64.47(9) . 2_656
C7 C2 C3 118.3(5) . .
C7 C2 C1 120.8(4) . .
C3 C2 C1 120.9(4) . .
C12 C11 C10 119.1(5) . .
C12 C11 H11 120.4 . .
C10 C11 H11 120.4 . .
C7 C6 C5 118.2(5) . .
C7 C6 H6 120.9 . .
C5 C6 H6 120.9 . .
C12 C13 C14 118.9(5) . .
C12 C13 H13 120.6 . .
C14 C13 H13 120.6 . .
C4 C5 C6 121.7(5) . .
C4 C5 Cl3 119.6(4) . .
C6 C5 Cl3 118.7(4) . .
C10 C9 C14 119.1(4) . .
C10 C9 C8 120.6(4) . .
C14 C9 C8 120.3(4) . .
C4 C3 C2 120.9(5) . .
C4 C3 H3 119.5 . .
C2 C3 H3 119.5 . .
C6 C7 C2 121.8(5) . .
C6 C7 H7 119.1 . .
C2 C7 H7 119.1 . .
C5 C4 C3 119.0(5) . .
C5 C4 H4 120.5 . .
C3 C4 H4 120.5 . .
C11 C12 C13 121.8(5) . .
C11 C12 Cl2 119.4(4) . .
C13 C12 Cl2 118.8(4) . .
C11 C10 C9 120.6(5) . .
C11 C10 H10 119.7 . .
C9 C10 H10 119.7 . .
C13 C14 C9 120.4(5) . .
C13 C14 H14 119.8 . .
C9 C14 H14 119.8 . .
O2 C1 O1 124.0(5) . .
O2 C1 C2 118.2(4) . .
O1 C1 C2 117.8(4) . .

loop_
_geom_bond_atom_site_label_1
_geom_bond_atom_site_label_2
_geom_bond_distance
_geom_bond_site_symmetry_2
O C8 1.259(6) .
O Sr1 2.509(3) 2_756
O Sr1 2.779(3) .
O3 C8 1.260(6) .
O3 Sr1 2.517(3) 2_656
O3 Sr1 2.795(3) .
O2W Sr1 2.637(4) .
O2W H4W 0.93(8) .
O2W H3W 0.77(9) .
O1W Sr1 2.663(4) .
O1W Sr1 2.887(4) 2_656
O1W H1W 0.75(7) .
O1W H2W 0.86(10) .
O3W Sr1 2.661(4) .
O3W Sr1 2.919(4) 2_756
O3W H6W 0.80(9) .
O3W H5W 0.82(9) .
O4W Sr1 2.641(4) .
O4W H7W 0.91(12) .
O4W H8W 0.83(11) .
C8 C9 1.501(7) .
C8 Sr1 3.172(5) .
Sr1 O 2.509(3) 2_756
Sr1 O3 2.517(3) 2_656
Sr1 O1W 2.887(4) 2_656
Sr1 O3W 2.919(4) 2_756
Sr1 Sr1 3.7541(8) 2_656
Cl2 C12 1.746(5) .
Cl3 C5 1.737(5) .
O2 C1 1.264(6) .
O1 C1 1.272(6) .
C2 C7 1.388(7) .
C2 C3 1.394(7) .
C2 C1 1.503(7) .
C11 C12 1.373(8) .
C11 C10 1.386(7) .
C11 H11 0.9500 .
C6 C7 1.382(7) .
C6 C5 1.387(8) .
C6 H6 0.9500 .
C13 C12 1.383(8) .
C13 C14 1.388(7) .
C13 H13 0.9500 .
C5 C4 1.378(8) .
C9 C10 1.392(7) .
C9 C14 1.398(7) .
C3 C4 1.385(7) .
C3 H3 0.9500 .
C7 H7 0.9500 .
C4 H4 0.9500 .
C10 H10 0.9500 .
C14 H14 0.9500 .

loop_
_geom_torsion_atom_site_label_1
_geom_torsion_atom_site_label_2
_geom_torsion_atom_site_label_3
_geom_torsion_atom_site_label_4
_geom_torsion
_geom_torsion_site_symmetry_1
_geom_torsion_site_symmetry_4
Sr1 O C8 O3 -110.4(10) 2_756 .
Sr1 O C8 O3 0.4(5) . .
Sr1 O C8 C9 70.9(11) 2_756 .
Sr1 O C8 C9 -178.3(4) . .
Sr1 O C8 Sr1 -110.8(10) 2_756 .
Sr1 O3 C8 O -105.0(9) 2_656 .
Sr1 O3 C8 O -0.4(5) . .
Sr1 O3 C8 C9 73.7(11) 2_656 .
Sr1 O3 C8 C9 178.3(4) . .
Sr1 O3 C8 Sr1 -104.6(9) 2_656 .
Sr1 O3W Sr1 O 55.94(11) 2_756 2_756
Sr1 O3W Sr1 O3 -174.28(12) 2_756 2_656
Sr1 O3W Sr1 O2W 137.09(13) 2_756 .
Sr1 O3W Sr1 O4W 62.72(19) 2_756 .
Sr1 O3W Sr1 O1W -71.6(2) 2_756 .
Sr1 O3W Sr1 O -48.14(10) 2_756 .
Sr1 O3W Sr1 O3 -94.06(11) 2_756 .
Sr1 O3W Sr1 O1W -151.96(13) 2_756 2_656
Sr1 O3W Sr1 O3W 0.0 2_756 2_756
Sr1 O3W Sr1 C8 -72.24(12) 2_756 .
Sr1 O3W Sr1 Sr1 -123.51(7) 2_756 2_656
Sr1 O1W Sr1 O -173.80(12) 2_656 2_756
Sr1 O1W Sr1 O3 56.76(11) 2_656 2_656
Sr1 O1W Sr1 O2W 62.7(2) 2_656 .
Sr1 O1W Sr1 O4W 136.89(13) 2_656 .
Sr1 O1W Sr1 O3W -73.5(2) 2_656 .
Sr1 O1W Sr1 O -94.72(11) 2_656 .
Sr1 O1W Sr1 O3 -48.59(10) 2_656 .
Sr1 O1W Sr1 O1W 0.0 2_656 2_656
Sr1 O1W Sr1 O3W -152.48(13) 2_656 2_756
Sr1 O1W Sr1 C8 -72.91(12) 2_656 .
C8 O Sr1 O -162.5(3) . 2_756
Sr1 O Sr1 O 0.0 2_756 2_756
C8 O Sr1 O3 26.3(4) . 2_656
Sr1 O Sr1 O3 -171.16(12) 2_756 2_656
C8 O Sr1 O2W -95.4(3) . .
Sr1 O Sr1 O2W 67.13(19) 2_756 .
C8 O Sr1 O4W 126.8(3) . .
Sr1 O Sr1 O4W -70.70(16) 2_756 .
C8 O Sr1 O3W -102.9(3) . .
Sr1 O Sr1 O3W 59.63(12) 2_756 .
C8 O Sr1 O1W 62.2(3) . .
Sr1 O Sr1 O1W -135.29(13) 2_756 .
C8 O Sr1 O3 -0.2(3) . .
Sr1 O Sr1 O3 162.30(19) 2_756 .
C8 O Sr1 O1W -31.9(3) . 2_656
Sr1 O Sr1 O1W 130.61(11) 2_756 2_656
C8 O Sr1 O3W 140.0(3) . 2_756
Sr1 O Sr1 O3W -57.48(12) 2_756 2_756
Sr1 O Sr1 C8 162.5(3) 2_756 .
C8 O Sr1 Sr1 12.3(3) . 2_656
Sr1 O Sr1 Sr1 174.85(9) 2_756 2_656
C8 O3 Sr1 O 24.8(4) . 2_756
Sr1 O3 Sr1 O -174.28(12) 2_656 2_756
C8 O3 Sr1 O3 -160.9(3) . 2_656
Sr1 O3 Sr1 O3 0.0 2_656 2_656
C8 O3 Sr1 O2W 126.6(3) . .
Sr1 O3 Sr1 O2W -72.52(15) 2_656 .
C8 O3 Sr1 O4W -94.0(3) . .
Sr1 O3 Sr1 O4W 66.92(19) 2_656 .
C8 O3 Sr1 O3W 62.3(3) . .
Sr1 O3 Sr1 O3W -136.76(13) 2_656 .
C8 O3 Sr1 O1W -101.9(3) . .
Sr1 O3 Sr1 O1W 59.01(12) 2_656 .
C8 O3 Sr1 O 0.2(3) . .
Sr1 O3 Sr1 O 161.11(19) 2_656 .
C8 O3 Sr1 O1W 141.5(3) . 2_656
Sr1 O3 Sr1 O1W -57.61(12) 2_656 2_656
C8 O3 Sr1 O3W -32.1(3) . 2_756
Sr1 O3 Sr1 O3W 128.77(11) 2_656 2_756
Sr1 O3 Sr1 C8 160.9(3) 2_656 .
C8 O3 Sr1 Sr1 -160.9(3) . 2_656
O C8 Sr1 O 18.8(4) . 2_756
O3 C8 Sr1 O -160.8(3) . 2_756
C9 C8 Sr1 O 92(12) . 2_756
O C8 Sr1 O3 -159.7(3) . 2_656
O3 C8 Sr1 O3 20.7(4) . 2_656
C9 C8 Sr1 O3 -87(12) . 2_656
O C8 Sr1 O2W 109.2(3) . .
O3 C8 Sr1 O2W -70.4(3) . .
C9 C8 Sr1 O2W -178(100) . .
O C8 Sr1 O4W -69.9(3) . .
O3 C8 Sr1 O4W 110.5(3) . .
C9 C8 Sr1 O4W 3(12) . .
O C8 Sr1 O3W 67.5(3) . .
O3 C8 Sr1 O3W -112.1(3) . .
C9 C8 Sr1 O3W 141(12) . .
O C8 Sr1 O1W -112.1(3) . .
O3 C8 Sr1 O1W 68.3(3) . .
C9 C8 Sr1 O1W -39(12) . .
O3 C8 Sr1 O -179.6(5) . .
C9 C8 Sr1 O 73(12) . .
O C8 Sr1 O3 179.6(5) . .
C9 C8 Sr1 O3 -107(12) . .
O C8 Sr1 O1W 147.1(3) . 2_656
O3 C8 Sr1 O1W -32.5(3) . 2_656
C9 C8 Sr1 O1W -140(12) . 2_656
O C8 Sr1 O3W -33.6(3) . 2_756
O3 C8 Sr1 O3W 146.7(3) . 2_756
C9 C8 Sr1 O3W 40(12) . 2_756
O C8 Sr1 Sr1 -166.3(3) . 2_656
O3 C8 Sr1 Sr1 14.1(3) . 2_656
C9 C8 Sr1 Sr1 -93(12) . 2_656
C7 C6 C5 C4 -0.7(9) . .
C7 C6 C5 Cl3 178.7(4) . .
O C8 C9 C10 -1.4(7) . .
O3 C8 C9 C10 179.9(5) . .
Sr1 C8 C9 C10 -74(12) . .
O C8 C9 C14 178.3(5) . .
O3 C8 C9 C14 -0.5(7) . .
Sr1 C8 C9 C14 106(12) . .
C7 C2 C3 C4 0.2(8) . .
C1 C2 C3 C4 178.9(5) . .
C5 C6 C7 C2 1.0(9) . .
C3 C2 C7 C6 -0.8(8) . .
C1 C2 C7 C6 -179.4(5) . .
C6 C5 C4 C3 0.2(9) . .
Cl3 C5 C4 C3 -179.2(4) . .
C2 C3 C4 C5 0.0(9) . .
C10 C11 C12 C13 0.9(9) . .
C10 C11 C12 Cl2 -178.9(4) . .
C14 C13 C12 C11 -1.1(9) . .
C14 C13 C12 Cl2 178.7(4) . .
C12 C11 C10 C9 0.0(8) . .
C14 C9 C10 C11 -0.7(8) . .
C8 C9 C10 C11 179.0(5) . .
C12 C13 C14 C9 0.4(8) . .
C10 C9 C14 C13 0.4(8) . .
C8 C9 C14 C13 -179.3(5) . .
C7 C2 C1 O2 9.5(7) . .
C3 C2 C1 O2 -169.1(5) . .
C7 C2 C1 O1 -170.7(5) . .
C3 C2 C1 O1 10.6(7) . .
